data_4111261
loop_
_publ_author_name
'Takeaki Iwamoto'
'Katsuhiro Sato'
'Shintaro Ishida'
'Chizuko Kabuto'
'Mitsuo Kira'

_publ_contact_author_address
;Department of Chemistry, Graduate School of Science
Tohoku University, Aoba-ku, Sendai 980-8578, JAPAN
;
_publ_contact_author_email mkira@si.chem.tohoku.ac.jp
_publ_contact_author_fax +81-22-217-6589
_publ_contact_author_name 'Mitsuo Kira'
_publ_contact_author_phone +81-22-217-6585
_publ_section_title
;
 Synthesis, Properties, and Reactions of a Series of Stable
 Dialkyl-Substituted Silicon-Chalcogen Doubly Bonded Compounds
;
_journal_name_full 'Journal of the American Chemical Society'
_journal_page_first 16914
_journal_page_last 16920
_journal_paper_doi 10.1021/ja065774f
_journal_volume 128
_journal_year 2006
_chemical_formula_moiety 'C16 H40 S4 Si5 '
_chemical_formula_sum 'C16 H40 S4 Si5'
_chemical_formula_weight 501.16
_chemical_melting_point 416
_space_group_IT_number 14
_symmetry_cell_setting monoclinic
_symmetry_Int_Tables_number 14
_symmetry_space_group_name_Hall '-P 2yn'
_symmetry_space_group_name_H-M 'P 1 21/n 1'
_cell_angle_alpha 90.00
_cell_angle_beta 104.144(3)
_cell_angle_gamma 90.00
_cell_formula_units_Z 8
_cell_length_a 16.320(3)
_cell_length_b 16.719(3)
_cell_length_c 20.453(4)
_cell_measurement_reflns_used 17557
_cell_measurement_temperature 150.1
_cell_measurement_theta_max 27.5
_cell_measurement_theta_min 3.0
_cell_volume 5411.5(17)
_computing_cell_refinement CRYSTALCLEAR
_computing_data_collection CRYSTALCLEAR
_computing_data_reduction 'teXsan Ver. 1.11'
_computing_publication_material 'teXsan Ver. 1.11'
_computing_structure_refinement SHELXL97
_computing_structure_solution SIR92
_diffrn_detector_area_resol_mean 14.62
_diffrn_measured_fraction_theta_full 0.995
_diffrn_measured_fraction_theta_max 0.995
_diffrn_measurement_device_type 'Rigaku/MSC Mercury CCD'
_diffrn_measurement_method \w
_diffrn_radiation_type 'Mo K\a'
_diffrn_radiation_wavelength 0.7107
_diffrn_reflns_av_R_equivalents 0.039
_diffrn_reflns_limit_h_max 21
_diffrn_reflns_limit_h_min 0
_diffrn_reflns_limit_k_max 21
_diffrn_reflns_limit_k_min 0
_diffrn_reflns_limit_l_max 25
_diffrn_reflns_limit_l_min -26
_diffrn_reflns_number 50607
_diffrn_reflns_theta_full 27.48
_diffrn_reflns_theta_max 27.48
_exptl_absorpt_coefficient_mu 0.574
_exptl_absorpt_correction_T_max 0.892
_exptl_absorpt_correction_T_min 0.802
_exptl_absorpt_correction_type multi-scan
_exptl_absorpt_process_details '(Jacobson, 1998)'
_exptl_crystal_colour Yellow
_exptl_crystal_density_diffrn 1.230
_exptl_crystal_description Prism
_exptl_crystal_F_000 2160
_exptl_crystal_size_max 0.200
_exptl_crystal_size_mid 0.200
_exptl_crystal_size_min 0.200
_refine_diff_density_max 0.48
_refine_diff_density_min -0.41
_refine_ls_extinction_coef 0.0000
_refine_ls_extinction_expression Fc^*^=kFc[1+0.001xFc^2^\l^3^/sin(2\q)]^-1/4^
_refine_ls_extinction_method SHELXL
_refine_ls_goodness_of_fit_ref 0.981
_refine_ls_hydrogen_treatment refxyz
_refine_ls_number_parameters 475
_refine_ls_number_reflns 8668
_refine_ls_R_factor_gt 0.0363
_refine_ls_shift/su_max -0.0280
_refine_ls_structure_factor_coef Fsqd
_refine_ls_weighting_details 'w = 1/[\s^2^(Fo^2^) + (0.0300P)^2^+0.0000P] where P=(Fo^2^+2Fc^2^)/3'
_refine_ls_weighting_scheme calc
_refine_ls_wR_factor_ref 0.0738
_reflns_number_gt 8668
_reflns_number_total 12359
_reflns_threshold_expression >2.0sigma(I)
_cod_data_source_file ja065774fsi20060809_013454.cif
_cod_data_source_block silylene-sulsur_adduct
_cod_original_cell_volume 5411.5(18)
_cod_original_formula_sum 'C16 H40 S4 Si5 '
_cod_database_code 4111261

loop_
_symmetry_equiv_pos_as_xyz
x,y,z
1/2-x,1/2+y,1/2-z
-x,-y,-z
1/2+x,1/2-y,1/2+z

loop_
_atom_site_label
_atom_site_type_symbol
_atom_site_fract_x
_atom_site_fract_y
_atom_site_fract_z
_atom_site_U_iso_or_equiv
_atom_site_adp_type
_atom_site_occupancy
_atom_site_symmetry_multiplicity
_atom_site_calc_flag
_atom_site_refinement_flags
S1 S 0.61931(4) 0.02553(3) 0.32070(3) 0.02614(14) Uani 1 1 d .
S2 S 0.54874(4) -0.07779(4) 0.29516(4) 0.03188(15) Uani 1 1 d .
S3 S 0.64480(4) -0.15826(3) 0.30931(3) 0.02916(14) Uani 1 1 d .
S4 S 0.70562(4) -0.11461(3) 0.23925(3) 0.02272(13) Uani 1 1 d .
S5 S 0.14656(4) 0.21062(4) 0.35586(3) 0.02885(15) Uani 1 1 d .
S6 S 0.07733(4) 0.31555(4) 0.33620(4) 0.03557(16) Uani 1 1 d .
S7 S 0.17466(4) 0.39485(4) 0.35143(3) 0.03470(16) Uani 1 1 d .
S8 S 0.23170(4) 0.35542(3) 0.27774(3) 0.02539(14) Uani 1 1 d .
Si1 Si 0.71378(4) 0.01417(3) 0.26104(3) 0.01554(13) Uani 1 1 d .
Si2 Si 0.72924(4) 0.00809(4) 0.10525(3) 0.02621(15) Uani 1 1 d .
Si3 Si 0.58995(4) 0.11079(4) 0.14249(4) 0.02920(16) Uani 1 1 d .
Si4 Si 0.80609(4) 0.14078(4) 0.37666(3) 0.02428(15) Uani 1 1 d .
Si5 Si 0.89613(4) -0.01824(4) 0.35660(3) 0.02218(14) Uani 1 1 d .
Si6 Si 0.23885(4) 0.22529(3) 0.29474(3) 0.01627(13) Uani 1 1 d .
Si7 Si 0.25048(4) 0.24084(4) 0.13961(3) 0.02237(14) Uani 1 1 d .
Si8 Si 0.11259(4) 0.13199(4) 0.17391(3) 0.02563(15) Uani 1 1 d .
Si9 Si 0.33296(4) 0.09336(4) 0.40513(3) 0.02447(15) Uani 1 1 d .
Si10 Si 0.42520(4) 0.25169(4) 0.38725(3) 0.02250(14) Uani 1 1 d .
C1 C 0.70116(13) 0.06787(12) 0.17749(11) 0.0186(5) Uani 1 1 d .
C2 C 0.76948(13) 0.13556(13) 0.20069(11) 0.0217(5) Uani 1 1 d .
H1 H 0.7875 0.1558 0.1620 0.025 Uiso 1 1 calc R
H2 H 0.7450 0.1796 0.2204 0.023 Uiso 1 1 calc R
C3 C 0.84561(13) 0.10210(13) 0.25251(11) 0.0207(5) Uani 1 1 d .
H3 H 0.8845 0.1451 0.2704 0.011 Uiso 1 1 calc R
H4 H 0.8751 0.0637 0.2309 0.019 Uiso 1 1 calc R
C4 C 0.81579(13) 0.06017(12) 0.31177(10) 0.0164(4) Uani 1 1 d .
C5 C 0.76387(19) 0.07878(17) 0.04600(13) 0.0482(8) Uani 1 1 d .
H7 H 0.8197 0.0979 0.0664 0.048 Uiso 1 1 calc R
H6 H 0.7255 0.1232 0.0365 0.048 Uiso 1 1 calc R
H5 H 0.7641 0.0514 0.0048 0.048 Uiso 1 1 calc R
C6 C 0.82131(15) -0.06189(15) 0.12808(12) 0.0331(6) Uani 1 1 d .
H10 H 0.8102 -0.1023 0.1581 0.033 Uiso 1 1 calc R
H9 H 0.8711 -0.0326 0.1499 0.033 Uiso 1 1 calc R
H8 H 0.8299 -0.0867 0.0880 0.033 Uiso 1 1 calc R
C7 C 0.63873(17) -0.05393(16) 0.05775(13) 0.0414(7) Uani 1 1 d .
H11 H 0.6556 -0.0828 0.0226 0.041 Uiso 1 1 calc R
H12 H 0.5919 -0.0197 0.0382 0.041 Uiso 1 1 calc R
H13 H 0.6223 -0.0910 0.0880 0.041 Uiso 1 1 calc R
C8 C 0.57549(18) 0.15748(18) 0.05704(14) 0.0513(8) Uani 1 1 d .
H14 H 0.6171 0.1986 0.0590 0.051 Uiso 1 1 calc R
H15 H 0.5200 0.1804 0.0433 0.051 Uiso 1 1 calc R
H16 H 0.5820 0.1174 0.0251 0.051 Uiso 1 1 calc R
C9 C 0.56658(17) 0.19458(15) 0.19525(15) 0.0475(8) Uani 1 1 d .
H18 H 0.5667 0.1749 0.2394 0.047 Uiso 1 1 calc R
H17 H 0.5121 0.2167 0.1746 0.047 Uiso 1 1 calc R
H19 H 0.6089 0.2353 0.1989 0.047 Uiso 1 1 calc R
C10 C 0.50533(15) 0.03411(15) 0.13828(13) 0.0368(6) Uani 1 1 d .
H21 H 0.5298 -0.0184 0.1415 0.037 Uiso 1 1 calc R
H22 H 0.4637 0.0392 0.0963 0.037 Uiso 1 1 calc R
H20 H 0.4790 0.0422 0.1749 0.037 Uiso 1 1 calc R
C11 C 0.71305(15) 0.20924(13) 0.35294(13) 0.0324(6) Uani 1 1 d .
H24 H 0.7152 0.2474 0.3884 0.032 Uiso 1 1 calc R
H23 H 0.6619 0.1786 0.3462 0.032 Uiso 1 1 calc R
H25 H 0.7143 0.2369 0.3121 0.032 Uiso 1 1 calc R
C12 C 0.80004(18) 0.09751(16) 0.45967(12) 0.0400(7) Uani 1 1 d .
H26 H 0.8509 0.0682 0.4787 0.040 Uiso 1 1 calc R
H27 H 0.7523 0.0622 0.4532 0.040 Uiso 1 1 calc R
H28 H 0.7938 0.1399 0.4897 0.040 Uiso 1 1 calc R
C13 C 0.89783(16) 0.21168(15) 0.39051(14) 0.0384(6) Uani 1 1 d .
H30 H 0.9496 0.1818 0.3997 0.038 Uiso 1 1 calc R
H31 H 0.8972 0.2459 0.4281 0.038 Uiso 1 1 calc R
H29 H 0.8936 0.2436 0.3508 0.038 Uiso 1 1 calc R
C14 C 0.85195(16) -0.08683(14) 0.41179(13) 0.0344(6) Uani 1 1 d .
H32 H 0.8973 -0.1154 0.4413 0.034 Uiso 1 1 calc R
H34 H 0.8140 -0.1242 0.3842 0.034 Uiso 1 1 calc R
H33 H 0.8220 -0.0561 0.4381 0.034 Uiso 1 1 calc R
C15 C 0.99418(15) 0.03030(16) 0.40858(13) 0.0362(6) Uani 1 1 d .
H37 H 0.9807 0.0593 0.4451 0.036 Uiso 1 1 calc R
H36 H 1.0165 0.0665 0.3809 0.036 Uiso 1 1 calc R
H35 H 1.0355 -0.0100 0.4263 0.036 Uiso 1 1 calc R
C16 C 0.93666(15) -0.08213(14) 0.29685(13) 0.0316(6) Uani 1 1 d .
H38 H 0.9790 -0.1178 0.3218 0.032 Uiso 1 1 calc R
H39 H 0.9609 -0.0489 0.2682 0.032 Uiso 1 1 calc R
H40 H 0.8910 -0.1126 0.2697 0.032 Uiso 1 1 calc R
C17 C 0.22350(13) 0.17553(12) 0.20915(10) 0.0170(5) Uani 1 1 d .
C18 C 0.29140(13) 0.10693(12) 0.22877(11) 0.0206(5) Uani 1 1 d .
H41 H 0.2674 0.0620 0.2477 0.018 Uiso 1 1 calc R
H42 H 0.3077 0.0885 0.1888 0.028 Uiso 1 1 calc R
C19 C 0.36904(13) 0.13808(13) 0.28029(11) 0.0197(5) Uani 1 1 d .
H43 H 0.3979 0.1776 0.2593 0.017 Uiso 1 1 calc R
H44 H 0.4079 0.0943 0.2961 0.021 Uiso 1 1 calc R
C20 C 0.34131(13) 0.17697(12) 0.34171(10) 0.0171(5) Uani 1 1 d .
C21 C 0.28323(17) 0.17471(16) 0.07584(12) 0.0388(7) Uani 1 1 d .
H47 H 0.3405 0.1574 0.0933 0.039 Uiso 1 1 calc R
H46 H 0.2791 0.2041 0.0348 0.039 Uiso 1 1 calc R
H45 H 0.2467 0.1289 0.0668 0.039 Uiso 1 1 calc R
C22 C 0.34171(14) 0.31150(14) 0.16406(12) 0.0270(5) Uani 1 1 d .
H48 H 0.3288 0.3523 0.1931 0.027 Uiso 1 1 calc R
H49 H 0.3520 0.3358 0.1243 0.027 Uiso 1 1 calc R
H50 H 0.3911 0.2827 0.1874 0.027 Uiso 1 1 calc R
C23 C 0.15967(15) 0.30413(15) 0.09686(12) 0.0329(6) Uani 1 1 d .
H51 H 0.1451 0.3397 0.1291 0.033 Uiso 1 1 calc R
H52 H 0.1121 0.2707 0.0775 0.033 Uiso 1 1 calc R
H53 H 0.1748 0.3347 0.0619 0.033 Uiso 1 1 calc R
C24 C 0.09930(17) 0.08919(16) 0.08718(13) 0.0424(7) Uani 1 1 d .
H56 H 0.1426 0.0501 0.0878 0.042 Uiso 1 1 calc R
H55 H 0.1037 0.1313 0.0563 0.042 Uiso 1 1 calc R
H54 H 0.0448 0.0643 0.0731 0.042 Uiso 1 1 calc R
C25 C 0.02639(14) 0.20648(15) 0.17162(14) 0.0366(6) Uani 1 1 d .
H58 H 0.0503 0.2592 0.1791 0.037 Uiso 1 1 calc R
H57 H -0.0021 0.1940 0.2062 0.037 Uiso 1 1 calc R
H59 H -0.0132 0.2046 0.1284 0.037 Uiso 1 1 calc R
C26 C 0.09038(15) 0.04507(15) 0.22400(14) 0.0382(7) Uani 1 1 d .
H61 H 0.0911 0.0623 0.2689 0.038 Uiso 1 1 calc R
H62 H 0.1328 0.0048 0.2258 0.038 Uiso 1 1 calc R
H60 H 0.0358 0.0234 0.2031 0.038 Uiso 1 1 calc R
C27 C 0.23649(15) 0.02863(14) 0.38312(13) 0.0345(6) Uani 1 1 d .
H64 H 0.2402 -0.0119 0.4170 0.034 Uiso 1 1 calc R
H65 H 0.2327 0.0038 0.3402 0.034 Uiso 1 1 calc R
H63 H 0.1872 0.0608 0.3809 0.034 Uiso 1 1 calc R
C28 C 0.33780(18) 0.13133(17) 0.49208(12) 0.0434(7) Uani 1 1 d .
H66 H 0.2934 0.1696 0.4903 0.043 Uiso 1 1 calc R
H68 H 0.3915 0.1564 0.5100 0.043 Uiso 1 1 calc R
H67 H 0.3309 0.0875 0.5206 0.043 Uiso 1 1 calc R
C29 C 0.42018(15) 0.01904(15) 0.40946(13) 0.0361(6) Uani 1 1 d .
H69 H 0.4229 -0.0164 0.4469 0.036 Uiso 1 1 calc R
H70 H 0.4730 0.0468 0.4153 0.036 Uiso 1 1 calc R
H71 H 0.4093 -0.0113 0.3684 0.036 Uiso 1 1 calc R
C30 C 0.38664(17) 0.31697(16) 0.44746(13) 0.0396(7) Uani 1 1 d .
H72 H 0.3834 0.3713 0.4318 0.040 Uiso 1 1 calc R
H73 H 0.4251 0.3138 0.4912 0.040 Uiso 1 1 calc R
H74 H 0.3316 0.2994 0.4504 0.040 Uiso 1 1 calc R
C31 C 0.52279(14) 0.19773(16) 0.43273(12) 0.0340(6) Uani 1 1 d .
H75 H 0.5111 0.1678 0.4695 0.034 Uiso 1 1 calc R
H76 H 0.5669 0.2358 0.4499 0.034 Uiso 1 1 calc R
H77 H 0.5405 0.1619 0.4022 0.034 Uiso 1 1 calc R
C32 C 0.46531(15) 0.31944(14) 0.32936(12) 0.0316(6) Uani 1 1 d .
H78 H 0.4194 0.3507 0.3034 0.032 Uiso 1 1 calc R
H80 H 0.4895 0.2880 0.2995 0.032 Uiso 1 1 calc R
H79 H 0.5076 0.3543 0.3554 0.032 Uiso 1 1 calc R

loop_
_atom_site_aniso_label
_atom_site_aniso_U_11
_atom_site_aniso_U_22
_atom_site_aniso_U_33
_atom_site_aniso_U_23
_atom_site_aniso_U_13
_atom_site_aniso_U_12
S1 0.0259(3) 0.0221(3) 0.0366(4) -0.0078(3) 0.0196(3) -0.0051(2)
S2 0.0232(3) 0.0262(3) 0.0511(4) -0.0046(3) 0.0182(3) -0.0068(3)
S3 0.0309(3) 0.0206(3) 0.0404(4) 0.0046(3) 0.0171(3) -0.0039(3)
S4 0.0267(3) 0.0158(3) 0.0289(3) -0.0038(2) 0.0130(3) -0.0027(2)
S5 0.0276(3) 0.0284(3) 0.0365(4) 0.0073(3) 0.0193(3) 0.0056(3)
S6 0.0273(3) 0.0311(4) 0.0532(4) 0.0021(3) 0.0192(3) 0.0077(3)
S7 0.0404(4) 0.0271(3) 0.0417(4) -0.0103(3) 0.0198(3) 0.0022(3)
S8 0.0320(3) 0.0172(3) 0.0303(3) -0.0003(2) 0.0139(3) 0.0013(2)
Si1 0.0159(3) 0.0135(3) 0.0185(3) -0.0006(2) 0.0069(2) -0.0004(2)
Si2 0.0321(4) 0.0303(4) 0.0179(3) -0.0009(3) 0.0094(3) -0.0006(3)
Si3 0.0233(4) 0.0264(4) 0.0345(4) 0.0056(3) 0.0006(3) 0.0051(3)
Si4 0.0316(4) 0.0196(3) 0.0228(4) -0.0050(3) 0.0090(3) -0.0052(3)
Si5 0.0186(3) 0.0229(3) 0.0240(4) 0.0051(3) 0.0030(3) 0.0000(3)
Si6 0.0164(3) 0.0159(3) 0.0172(3) 0.0001(2) 0.0054(2) 0.0002(2)
Si7 0.0251(3) 0.0255(3) 0.0164(3) 0.0007(3) 0.0049(3) 0.0018(3)
Si8 0.0196(3) 0.0244(4) 0.0303(4) -0.0044(3) 0.0011(3) -0.0024(3)
Si9 0.0239(3) 0.0271(4) 0.0233(4) 0.0074(3) 0.0074(3) 0.0018(3)
Si10 0.0207(3) 0.0281(3) 0.0180(3) -0.0032(3) 0.0035(3) -0.0035(3)
C1 0.0192(11) 0.0173(11) 0.0187(12) 0.0021(9) 0.0035(9) 0.0011(9)
C2 0.0260(12) 0.0182(11) 0.0226(12) 0.0037(9) 0.0092(10) -0.0020(10)
C3 0.0196(11) 0.0196(11) 0.0239(13) 0.0004(10) 0.0071(10) -0.0056(9)
C4 0.0163(11) 0.0155(11) 0.0181(11) 0.0003(9) 0.0057(9) -0.0035(9)
C5 0.062(2) 0.0572(19) 0.0314(16) 0.0107(14) 0.0231(15) -0.0002(16)
C6 0.0378(15) 0.0367(15) 0.0303(15) -0.0070(12) 0.0189(12) 0.0014(12)
C7 0.0472(17) 0.0496(17) 0.0260(15) -0.0150(13) 0.0064(13) -0.0015(14)
C8 0.0440(18) 0.0505(19) 0.0519(19) 0.0220(15) -0.0027(15) 0.0070(15)
C9 0.0323(15) 0.0342(16) 0.072(2) -0.0021(15) 0.0043(15) 0.0167(13)
C10 0.0217(13) 0.0437(16) 0.0407(17) -0.0002(13) -0.0008(12) 0.0009(12)
C11 0.0419(15) 0.0195(12) 0.0420(16) -0.0058(11) 0.0220(13) -0.0038(11)
C12 0.0598(19) 0.0408(16) 0.0223(14) -0.0086(12) 0.0159(13) -0.0041(14)
C13 0.0395(16) 0.0274(14) 0.0444(17) -0.0073(12) 0.0029(13) -0.0092(12)
C14 0.0366(15) 0.0299(14) 0.0348(15) 0.0109(12) 0.0048(12) -0.0011(12)
C15 0.0240(13) 0.0423(16) 0.0376(16) 0.0097(13) -0.0019(12) -0.0021(12)
C16 0.0259(13) 0.0253(13) 0.0449(16) 0.0052(12) 0.0111(12) 0.0071(11)
C17 0.0182(11) 0.0173(11) 0.0150(11) -0.0026(9) 0.0029(9) 0.0021(9)
C18 0.0239(12) 0.0167(11) 0.0222(12) -0.0016(9) 0.0078(10) 0.0015(9)
C19 0.0172(11) 0.0203(11) 0.0225(12) 0.0017(9) 0.0066(9) 0.0026(9)
C20 0.0171(11) 0.0186(11) 0.0159(11) 0.0014(9) 0.0045(9) 0.0005(9)
C21 0.0478(17) 0.0447(16) 0.0278(15) -0.0019(12) 0.0166(13) 0.0031(13)
C22 0.0292(13) 0.0288(13) 0.0252(13) 0.0062(10) 0.0110(11) 0.0013(11)
C23 0.0352(15) 0.0352(15) 0.0255(14) 0.0067(11) 0.0018(11) 0.0001(12)
C24 0.0374(16) 0.0441(17) 0.0406(17) -0.0146(14) -0.0001(13) -0.0065(13)
C25 0.0207(13) 0.0420(16) 0.0441(17) -0.0013(13) 0.0021(12) 0.0019(12)
C26 0.0257(14) 0.0335(15) 0.0522(18) -0.0022(13) 0.0032(13) -0.0105(12)
C27 0.0334(14) 0.0286(14) 0.0433(16) 0.0128(12) 0.0128(13) -0.0002(11)
C28 0.0504(18) 0.0564(19) 0.0280(15) 0.0085(13) 0.0185(14) -0.0036(15)
C29 0.0302(14) 0.0337(15) 0.0434(17) 0.0156(13) 0.0074(12) 0.0059(12)
C30 0.0413(16) 0.0445(17) 0.0341(16) -0.0160(13) 0.0114(13) -0.0064(13)
C31 0.0241(13) 0.0464(16) 0.0284(14) 0.0007(12) 0.0006(11) -0.0067(12)
C32 0.0269(13) 0.0315(14) 0.0348(15) -0.0020(11) 0.0043(12) -0.0102(11)

loop_
_atom_type_symbol
_atom_type_description
_atom_type_scat_dispersion_real
_atom_type_scat_dispersion_imag
_atom_type_scat_source
Si Si 0.082 0.070
;International Tables for Crystallography
(1992, Vol. C, Tables 4.2.6.8 and 6.1.1.4)
;
C C 0.003 0.002
;International Tables for Crystallography
(1992, Vol. C, Tables 4.2.6.8 and 6.1.1.4)
;
H H 0.000 0.000
;International Tables for Crystallography
(1992, Vol. C, Table 6.1.1.4)
;
S S 0.125 0.123
;International Tables for Crystallography
(1992, Vol. C, Tables 4.2.6.8 and 6.1.1.4)
;

loop_
_geom_angle_atom_site_label_1
_geom_angle_atom_site_label_2
_geom_angle_atom_site_label_3
_geom_angle
_geom_angle_publ_flag
S(2) S(1) Si(1) 102.14(4) yes
S(1) S(2) S(3) 98.87(4) yes
S(2) S(3) S(4) 98.75(4) yes
S(3) S(4) Si(1) 102.78(4) yes
S(6) S(5) Si(6) 102.27(4) yes
S(5) S(6) S(7) 98.85(4) yes
S(6) S(7) S(8) 98.90(4) yes
S(7) S(8) Si(6) 102.49(4) yes
S(1) Si(1) S(4) 100.46(3) yes
S(1) Si(1) C(1) 121.56(7) yes
S(1) Si(1) C(4) 107.62(8) yes
S(4) Si(1) C(1) 107.06(7) yes
S(4) Si(1) C(4) 120.68(7) yes
C(1) Si(1) C(4) 100.87(9) yes
C(1) Si(2) C(5) 109.5(1) yes
C(1) Si(2) C(6) 117.34(10) yes
C(1) Si(2) C(7) 112.3(1) yes
C(5) Si(2) C(6) 101.8(1) yes
C(5) Si(2) C(7) 109.8(1) yes
C(6) Si(2) C(7) 105.5(1) yes
C(1) Si(3) C(8) 113.3(1) yes
C(1) Si(3) C(9) 111.9(1) yes
C(1) Si(3) C(10) 112.4(1) yes
C(8) Si(3) C(9) 103.3(1) yes
C(8) Si(3) C(10) 108.6(1) yes
C(9) Si(3) C(10) 106.8(1) yes
C(4) Si(4) C(11) 116.64(10) yes
C(4) Si(4) C(12) 112.7(1) yes
C(4) Si(4) C(13) 110.5(1) yes
C(11) Si(4) C(12) 104.6(1) yes
C(11) Si(4) C(13) 102.7(1) yes
C(12) Si(4) C(13) 108.9(1) yes
C(4) Si(5) C(14) 112.8(1) yes
C(4) Si(5) C(15) 111.3(1) yes
C(4) Si(5) C(16) 112.9(1) yes
C(14) Si(5) C(15) 108.9(1) yes
C(14) Si(5) C(16) 107.2(1) yes
C(15) Si(5) C(16) 103.3(1) yes
S(5) Si(6) S(8) 100.56(4) yes
S(5) Si(6) C(17) 121.48(7) yes
S(5) Si(6) C(20) 107.90(8) yes
S(8) Si(6) C(17) 107.30(7) yes
S(8) Si(6) C(20) 120.52(7) yes
C(17) Si(6) C(20) 100.49(9) yes
C(17) Si(7) C(21) 109.4(1) yes
C(17) Si(7) C(22) 118.10(10) yes
C(17) Si(7) C(23) 111.7(1) yes
C(21) Si(7) C(22) 102.3(1) yes
C(21) Si(7) C(23) 109.7(1) yes
C(22) Si(7) C(23) 104.9(1) yes
C(17) Si(8) C(24) 112.3(1) yes
C(17) Si(8) C(25) 113.0(1) yes
C(17) Si(8) C(26) 112.41(10) yes
C(24) Si(8) C(25) 108.5(1) yes
C(24) Si(8) C(26) 103.3(1) yes
C(25) Si(8) C(26) 106.7(1) yes
C(20) Si(9) C(27) 116.70(10) yes
C(20) Si(9) C(28) 113.5(1) yes
C(20) Si(9) C(29) 109.5(1) yes
C(27) Si(9) C(28) 105.2(1) yes
C(27) Si(9) C(29) 102.3(1) yes
C(28) Si(9) C(29) 108.9(1) yes
C(20) Si(10) C(30) 112.7(1) yes
C(20) Si(10) C(31) 110.3(1) yes
C(20) Si(10) C(32) 113.96(10) yes
C(30) Si(10) C(31) 109.7(1) yes
C(30) Si(10) C(32) 106.9(1) yes
C(31) Si(10) C(32) 102.7(1) yes
Si(1) C(1) Si(2) 116.8(1) yes
Si(1) C(1) Si(3) 113.4(1) yes
Si(1) C(1) C(2) 98.9(1) yes
Si(2) C(1) Si(3) 106.73(10) yes
Si(2) C(1) C(2) 108.6(2) yes
Si(3) C(1) C(2) 112.2(1) yes
C(1) C(2) C(3) 109.9(2) yes
C(1) C(2) H(1) 109.7 no
C(1) C(2) H(2) 109.7 no
C(3) C(2) H(1) 109.7 no
C(3) C(2) H(2) 109.7 no
H(1) C(2) H(2) 108.2 no
C(2) C(3) C(4) 110.2(2) yes
C(2) C(3) H(3) 109.6 no
C(2) C(3) H(4) 109.6 no
C(4) C(3) H(3) 109.6 no
C(4) C(3) H(4) 109.6 no
H(3) C(3) H(4) 108.2 no
Si(1) C(4) Si(4) 116.9(1) yes
Si(1) C(4) Si(5) 112.9(1) yes
Si(1) C(4) C(3) 98.9(1) yes
Si(4) C(4) Si(5) 108.07(9) yes
Si(4) C(4) C(3) 108.2(1) yes
Si(5) C(4) C(3) 111.6(1) yes
Si(2) C(5) H(5) 109.5 no
Si(2) C(5) H(6) 109.5 no
Si(2) C(5) H(7) 109.5 no
H(5) C(5) H(6) 109.5 no
H(5) C(5) H(7) 109.5 no
H(6) C(5) H(7) 109.5 no
Si(2) C(6) H(8) 109.5 no
Si(2) C(6) H(9) 109.5 no
Si(2) C(6) H(10) 109.5 no
H(8) C(6) H(9) 109.5 no
H(8) C(6) H(10) 109.5 no
H(9) C(6) H(10) 109.5 no
Si(2) C(7) H(11) 109.5 no
Si(2) C(7) H(12) 109.5 no
Si(2) C(7) H(13) 109.5 no
H(11) C(7) H(12) 109.5 no
H(11) C(7) H(13) 109.5 no
H(12) C(7) H(13) 109.5 no
Si(3) C(8) H(14) 109.5 no
Si(3) C(8) H(15) 109.5 no
Si(3) C(8) H(16) 109.5 no
H(14) C(8) H(15) 109.5 no
H(14) C(8) H(16) 109.5 no
H(15) C(8) H(16) 109.5 no
Si(3) C(9) H(17) 109.5 no
Si(3) C(9) H(18) 109.5 no
Si(3) C(9) H(19) 109.5 no
H(17) C(9) H(18) 109.5 no
H(17) C(9) H(19) 109.5 no
H(18) C(9) H(19) 109.5 no
Si(3) C(10) H(20) 109.5 no
Si(3) C(10) H(21) 109.5 no
Si(3) C(10) H(22) 109.5 no
H(20) C(10) H(21) 109.5 no
H(20) C(10) H(22) 109.5 no
H(21) C(10) H(22) 109.5 no
Si(4) C(11) H(23) 109.5 no
Si(4) C(11) H(24) 109.5 no
Si(4) C(11) H(25) 109.5 no
H(23) C(11) H(24) 109.5 no
H(23) C(11) H(25) 109.5 no
H(24) C(11) H(25) 109.5 no
Si(4) C(12) H(26) 109.5 no
Si(4) C(12) H(27) 109.5 no
Si(4) C(12) H(28) 109.5 no
H(26) C(12) H(27) 109.5 no
H(26) C(12) H(28) 109.5 no
H(27) C(12) H(28) 109.5 no
Si(4) C(13) H(29) 109.5 no
Si(4) C(13) H(30) 109.5 no
Si(4) C(13) H(31) 109.5 no
H(29) C(13) H(30) 109.5 no
H(29) C(13) H(31) 109.5 no
H(30) C(13) H(31) 109.5 no
Si(5) C(14) H(32) 109.5 no
Si(5) C(14) H(33) 109.5 no
Si(5) C(14) H(34) 109.5 no
H(32) C(14) H(33) 109.5 no
H(32) C(14) H(34) 109.5 no
H(33) C(14) H(34) 109.5 no
Si(5) C(15) H(35) 109.5 no
Si(5) C(15) H(36) 109.5 no
Si(5) C(15) H(37) 109.5 no
H(35) C(15) H(36) 109.5 no
H(35) C(15) H(37) 109.5 no
H(36) C(15) H(37) 109.5 no
Si(5) C(16) H(38) 109.5 no
Si(5) C(16) H(39) 109.5 no
Si(5) C(16) H(40) 109.5 no
H(38) C(16) H(39) 109.5 no
H(38) C(16) H(40) 109.5 no
H(39) C(16) H(40) 109.5 no
Si(6) C(17) Si(7) 115.4(1) yes
Si(6) C(17) Si(8) 114.3(1) yes
Si(6) C(17) C(18) 99.1(1) yes
Si(7) C(17) Si(8) 107.58(9) yes
Si(7) C(17) C(18) 109.1(2) yes
Si(8) C(17) C(18) 111.0(1) yes
C(17) C(18) C(19) 109.9(2) yes
C(17) C(18) H(41) 109.7 no
C(17) C(18) H(42) 109.7 no
C(19) C(18) H(41) 109.7 no
C(19) C(18) H(42) 109.7 no
H(41) C(18) H(42) 108.2 no
C(18) C(19) C(20) 109.8(2) yes
C(18) C(19) H(43) 109.7 no
C(18) C(19) H(44) 109.7 no
C(20) C(19) H(43) 109.7 no
C(20) C(19) H(44) 109.7 no
H(43) C(19) H(44) 108.2 no
Si(6) C(20) Si(9) 116.8(1) yes
Si(6) C(20) Si(10) 113.9(1) yes
Si(6) C(20) C(19) 99.3(1) yes
Si(9) C(20) Si(10) 107.69(9) yes
Si(9) C(20) C(19) 108.5(1) yes
Si(10) C(20) C(19) 110.2(1) yes
Si(7) C(21) H(45) 109.5 no
Si(7) C(21) H(46) 109.5 no
Si(7) C(21) H(47) 109.5 no
H(45) C(21) H(46) 109.5 no
H(45) C(21) H(47) 109.5 no
H(46) C(21) H(47) 109.5 no
Si(7) C(22) H(48) 109.5 no
Si(7) C(22) H(49) 109.5 no
Si(7) C(22) H(50) 109.5 no
H(48) C(22) H(49) 109.5 no
H(48) C(22) H(50) 109.5 no
H(49) C(22) H(50) 109.5 no
Si(7) C(23) H(51) 109.5 no
Si(7) C(23) H(52) 109.5 no
Si(7) C(23) H(53) 109.5 no
H(51) C(23) H(52) 109.5 no
H(51) C(23) H(53) 109.5 no
H(52) C(23) H(53) 109.5 no
Si(8) C(24) H(54) 109.5 no
Si(8) C(24) H(55) 109.5 no
Si(8) C(24) H(56) 109.5 no
H(54) C(24) H(55) 109.5 no
H(54) C(24) H(56) 109.5 no
H(55) C(24) H(56) 109.5 no
Si(8) C(25) H(57) 109.5 no
Si(8) C(25) H(58) 109.5 no
Si(8) C(25) H(59) 109.5 no
H(57) C(25) H(58) 109.5 no
H(57) C(25) H(59) 109.5 no
H(58) C(25) H(59) 109.5 no
Si(8) C(26) H(60) 109.5 no
Si(8) C(26) H(61) 109.5 no
Si(8) C(26) H(62) 109.5 no
H(60) C(26) H(61) 109.5 no
H(60) C(26) H(62) 109.5 no
H(61) C(26) H(62) 109.5 no
Si(9) C(27) H(63) 109.5 no
Si(9) C(27) H(64) 109.5 no
Si(9) C(27) H(65) 109.5 no
H(63) C(27) H(64) 109.5 no
H(63) C(27) H(65) 109.5 no
H(64) C(27) H(65) 109.5 no
Si(9) C(28) H(66) 109.5 no
Si(9) C(28) H(67) 109.5 no
Si(9) C(28) H(68) 109.5 no
H(66) C(28) H(67) 109.5 no
H(66) C(28) H(68) 109.5 no
H(67) C(28) H(68) 109.5 no
Si(9) C(29) H(69) 109.5 no
Si(9) C(29) H(70) 109.5 no
Si(9) C(29) H(71) 109.5 no
H(69) C(29) H(70) 109.5 no
H(69) C(29) H(71) 109.5 no
H(70) C(29) H(71) 109.5 no
Si(10) C(30) H(72) 109.5 no
Si(10) C(30) H(73) 109.5 no
Si(10) C(30) H(74) 109.5 no
H(72) C(30) H(73) 109.5 no
H(72) C(30) H(74) 109.5 no
H(73) C(30) H(74) 109.5 no
Si(10) C(31) H(75) 109.5 no
Si(10) C(31) H(76) 109.5 no
Si(10) C(31) H(77) 109.5 no
H(75) C(31) H(76) 109.5 no
H(75) C(31) H(77) 109.5 no
H(76) C(31) H(77) 109.5 no
Si(10) C(32) H(78) 109.5 no
Si(10) C(32) H(79) 109.5 no
Si(10) C(32) H(80) 109.5 no
H(78) C(32) H(79) 109.5 no
H(78) C(32) H(80) 109.5 no
H(79) C(32) H(80) 109.5 no

loop_
_geom_bond_atom_site_label_1
_geom_bond_atom_site_label_2
_geom_bond_distance
_geom_bond_publ_flag
S(1) S(2) 2.0711(8) yes
S(1) Si(1) 2.196(1) yes
S(2) S(3) 2.0322(9) yes
S(3) S(4) 2.066(1) yes
S(4) Si(1) 2.1962(7) yes
S(5) S(6) 2.0722(9) yes
S(5) Si(6) 2.194(1) yes
S(6) S(7) 2.034(1) yes
S(7) S(8) 2.064(1) yes
S(8) Si(6) 2.2019(7) yes
Si(1) C(1) 1.896(2) yes
Si(1) C(4) 1.896(2) yes
Si(2) C(1) 1.929(2) yes
Si(2) C(5) 1.876(3) yes
Si(2) C(6) 1.871(3) yes
Si(2) C(7) 1.871(3) yes
Si(3) C(1) 1.920(2) yes
Si(3) C(8) 1.876(3) yes
Si(3) C(9) 1.864(3) yes
Si(3) C(10) 1.871(3) yes
Si(4) C(4) 1.925(2) yes
Si(4) C(11) 1.868(2) yes
Si(4) C(12) 1.870(3) yes
Si(4) C(13) 1.876(3) yes
Si(5) C(4) 1.921(2) yes
Si(5) C(14) 1.873(3) yes
Si(5) C(15) 1.876(2) yes
Si(5) C(16) 1.862(3) yes
Si(6) C(17) 1.899(2) yes
Si(6) C(20) 1.894(2) yes
Si(7) C(17) 1.928(2) yes
Si(7) C(21) 1.884(3) yes
Si(7) C(22) 1.870(2) yes
Si(7) C(23) 1.857(2) yes
Si(8) C(17) 1.920(2) yes
Si(8) C(24) 1.876(3) yes
Si(8) C(25) 1.871(3) yes
Si(8) C(26) 1.864(3) yes
Si(9) C(20) 1.934(2) yes
Si(9) C(27) 1.872(2) yes
Si(9) C(28) 1.872(3) yes
Si(9) C(29) 1.875(3) yes
Si(10) C(20) 1.918(2) yes
Si(10) C(30) 1.866(3) yes
Si(10) C(31) 1.869(2) yes
Si(10) C(32) 1.869(3) yes
C(1) C(2) 1.578(3) yes
C(2) C(3) 1.528(3) yes
C(2) H(1) 0.970 no
C(2) H(2) 0.970 no
C(3) C(4) 1.577(3) yes
C(3) H(3) 0.970 no
C(3) H(4) 0.970 no
C(5) H(5) 0.960 no
C(5) H(6) 0.960 no
C(5) H(7) 0.960 no
C(6) H(8) 0.960 no
C(6) H(9) 0.960 no
C(6) H(10) 0.960 no
C(7) H(11) 0.960 no
C(7) H(12) 0.960 no
C(7) H(13) 0.960 no
C(8) H(14) 0.960 no
C(8) H(15) 0.960 no
C(8) H(16) 0.960 no
C(9) H(17) 0.960 no
C(9) H(18) 0.960 no
C(9) H(19) 0.960 no
C(10) H(20) 0.960 no
C(10) H(21) 0.960 no
C(10) H(22) 0.960 no
C(11) H(23) 0.960 no
C(11) H(24) 0.960 no
C(11) H(25) 0.960 no
C(12) H(26) 0.960 no
C(12) H(27) 0.960 no
C(12) H(28) 0.960 no
C(13) H(29) 0.960 no
C(13) H(30) 0.960 no
C(13) H(31) 0.960 no
C(14) H(32) 0.960 no
C(14) H(33) 0.960 no
C(14) H(34) 0.960 no
C(15) H(35) 0.960 no
C(15) H(36) 0.960 no
C(15) H(37) 0.960 no
C(16) H(38) 0.960 no
C(16) H(39) 0.960 no
C(16) H(40) 0.960 no
C(17) C(18) 1.577(3) yes
C(18) C(19) 1.528(3) yes
C(18) H(41) 0.970 no
C(18) H(42) 0.970 no
C(19) C(20) 1.576(3) yes
C(19) H(43) 0.970 no
C(19) H(44) 0.970 no
C(21) H(45) 0.960 no
C(21) H(46) 0.960 no
C(21) H(47) 0.960 no
C(22) H(48) 0.960 no
C(22) H(49) 0.960 no
C(22) H(50) 0.960 no
C(23) H(51) 0.960 no
C(23) H(52) 0.960 no
C(23) H(53) 0.960 no
C(24) H(54) 0.960 no
C(24) H(55) 0.960 no
C(24) H(56) 0.960 no
C(25) H(57) 0.960 no
C(25) H(58) 0.960 no
C(25) H(59) 0.960 no
C(26) H(60) 0.960 no
C(26) H(61) 0.960 no
C(26) H(62) 0.960 no
C(27) H(63) 0.960 no
C(27) H(64) 0.960 no
C(27) H(65) 0.960 no
C(28) H(66) 0.960 no
C(28) H(67) 0.960 no
C(28) H(68) 0.960 no
C(29) H(69) 0.960 no
C(29) H(70) 0.960 no
C(29) H(71) 0.960 no
C(30) H(72) 0.960 no
C(30) H(73) 0.960 no
C(30) H(74) 0.960 no
C(31) H(75) 0.960 no
C(31) H(76) 0.960 no
C(31) H(77) 0.960 no
C(32) H(78) 0.960 no
C(32) H(79) 0.960 no
C(32) H(80) 0.960 no
